data_4316969
loop_
_publ_author_name
'Ji-Jun Jiang'
'Mei Pan'
'Jun-Min Liu'
'Wei Wang'
'Cheng-Yong Su'

_publ_section_title
;
 Assembly of Robust and Porous Hydrogen-Bonded Coordination Frameworks:
 Isomorphism, Polymorphism, and Selective Adsorption
;
_journal_name_full 'Inorganic Chemistry'
_journal_page_first 10166
_journal_page_last 10173
_journal_paper_doi 10.1021/ic1014384
_journal_volume 49
_journal_year 2010
_chemical_formula_sum 'C51 H54 Er2 N20 O21'
_chemical_formula_weight 1617.66
_chemical_name_systematic
; 
 ? 
;
_space_group_IT_number 205
_symmetry_cell_setting cubic
_symmetry_space_group_name_Hall '-P 2ac 2ab 3'
_symmetry_space_group_name_H-M 'P a -3'
_atom_sites_solution_hydrogens geom
_atom_sites_solution_primary direct
_atom_sites_solution_secondary difmap
_audit_creation_method SHELXL-97
_cell_angle_alpha 90.00
_cell_angle_beta 90.00
_cell_angle_gamma 90.00
_cell_formula_units_Z 4
_cell_length_a 18.3775(12)
_cell_length_b 18.3775(12)
_cell_length_c 18.3775(12)
_cell_measurement_temperature 293(2)
_cell_volume 6206.7(7)
_computing_structure_refinement 'SHELXL-97 (Sheldrick, 1997)'
_computing_structure_solution 'SHELXS-97 (Sheldrick, 1990)'
_diffrn_ambient_temperature 293(2)
_diffrn_measured_fraction_theta_full 1.000
_diffrn_measured_fraction_theta_max 1.000
_diffrn_measurement_device_type apex
_diffrn_radiation_monochromator graphite
_diffrn_radiation_source 'fine-focus sealed tube'
_diffrn_radiation_type MoK\a
_diffrn_radiation_wavelength 0.71073
_diffrn_reflns_av_R_equivalents 0.0375
_diffrn_reflns_av_sigmaI/netI 0.0165
_diffrn_reflns_limit_h_max 21
_diffrn_reflns_limit_h_min -23
_diffrn_reflns_limit_k_max 23
_diffrn_reflns_limit_k_min -22
_diffrn_reflns_limit_l_max 18
_diffrn_reflns_limit_l_min -23
_diffrn_reflns_number 30302
_diffrn_reflns_theta_full 26.97
_diffrn_reflns_theta_max 26.97
_diffrn_reflns_theta_min 1.92
_exptl_absorpt_coefficient_mu 2.777
_exptl_absorpt_correction_T_max 0.6971
_exptl_absorpt_correction_T_min 0.5931
_exptl_absorpt_correction_type multi-scan
_exptl_absorpt_process_details sadabs
_exptl_crystal_colour colorless
_exptl_crystal_density_diffrn 1.731
_exptl_crystal_density_method 'not measured'
_exptl_crystal_description block
_exptl_crystal_F_000 3216
_exptl_crystal_size_max 0.21
_exptl_crystal_size_mid 0.16
_exptl_crystal_size_min 0.14
_refine_diff_density_max 1.120
_refine_diff_density_min -0.738
_refine_diff_density_rms 0.135
_refine_ls_extinction_method none
_refine_ls_goodness_of_fit_ref 1.011
_refine_ls_hydrogen_treatment geom
_refine_ls_matrix_type full
_refine_ls_number_parameters 142
_refine_ls_number_reflns 2273
_refine_ls_number_restraints 2
_refine_ls_restrained_S_all 1.010
_refine_ls_R_factor_all 0.0645
_refine_ls_R_factor_gt 0.0419
_refine_ls_shift/su_max 0.000
_refine_ls_shift/su_mean 0.000
_refine_ls_structure_factor_coef Fsqd
_refine_ls_weighting_details 'calc w=1/[\s^2^(Fo^2^)+(0.0934P)^2^+23.7065P] where P=(Fo^2^+2Fc^2^)/3'
_refine_ls_weighting_scheme calc
_refine_ls_wR_factor_gt 0.1195
_refine_ls_wR_factor_ref 0.1570
_reflns_number_gt 1674
_reflns_number_total 2273
_reflns_threshold_expression >2sigma(I)
_cod_data_source_file ic1014384_si_001_10.cif
_cod_data_source_block 3-er-1.5MeOH
_cod_database_code 4316969

loop_
_symmetry_equiv_pos_as_xyz
'x, y, z'
'-x+1/2, -y, z+1/2'
'-x, y+1/2, -z+1/2'
'x+1/2, -y+1/2, -z'
'z, x, y'
'z+1/2, -x+1/2, -y'
'-z+1/2, -x, y+1/2'
'-z, x+1/2, -y+1/2'
'y, z, x'
'-y, z+1/2, -x+1/2'
'y+1/2, -z+1/2, -x'
'-y+1/2, -z, x+1/2'
'-x, -y, -z'
'x-1/2, y, -z-1/2'
'x, -y-1/2, z-1/2'
'-x-1/2, y-1/2, z'
'-z, -x, -y'
'-z-1/2, x-1/2, y'
'z-1/2, x, -y-1/2'
'z, -x-1/2, y-1/2'
'-y, -z, -x'
'y, -z-1/2, x-1/2'
'-y-1/2, z-1/2, x'
'y-1/2, z, -x-1/2'

loop_
_atom_site_label
_atom_site_type_symbol
_atom_site_fract_x
_atom_site_fract_y
_atom_site_fract_z
_atom_site_U_iso_or_equiv
_atom_site_adp_type
_atom_site_occupancy
_atom_site_symmetry_multiplicity
_atom_site_calc_flag
_atom_site_refinement_flags
_atom_site_disorder_assembly
_atom_site_disorder_group
Er1 Er 0.177266(13) 0.177266(13) 0.177266(13) 0.0389(2) Uani 1 3 d S . .
C7 C 0.1711(3) 0.3253(3) -0.0030(4) 0.0493(16) Uani 1 1 d . . .
H7A H 0.1371 0.2878 -0.0041 0.059 Uiso 1 1 calc R . .
C8 C 0.2241(3) 0.3288(3) 0.0531(3) 0.0407(12) Uani 1 1 d . . .
C1 C 0.3224(3) 0.2939(4) 0.2193(4) 0.0443(14) Uani 1 1 d . . .
H1A H 0.3598 0.2575 0.2110 0.053 Uiso 1 1 calc R . .
H1B H 0.3440 0.3346 0.2450 0.053 Uiso 1 1 calc R . .
C2 C 0.2915(3) 0.3188(3) 0.1487(4) 0.0410(12) Uani 1 1 d . . .
N2 N 0.2354(3) 0.2891(3) 0.1168(3) 0.0405(10) Uani 1 1 d . . .
N3 N 0.3196(3) 0.3756(3) 0.1106(3) 0.0470(12) Uani 1 1 d . . .
H3A H 0.3567 0.4015 0.1225 0.056 Uiso 1 1 calc R . .
N1 N 0.2625(2) 0.2625(2) 0.2625(2) 0.0404(17) Uani 1 3 d S . .
C6 C 0.1709(4) 0.3772(4) -0.0545(4) 0.0611(18) Uani 1 1 d . . .
H6A H 0.1336 0.3775 -0.0887 0.073 Uiso 1 1 calc R . .
C4 C 0.2789(4) 0.4351(4) -0.0071(4) 0.0627(18) Uani 1 1 d . . .
H4A H 0.3150 0.4705 -0.0095 0.075 Uiso 1 1 calc R . .
C3 C 0.2770(3) 0.3839(3) 0.0491(3) 0.0463(14) Uani 1 1 d . . .
C5 C 0.2249(5) 0.4307(4) -0.0586(4) 0.0651(19) Uani 1 1 d . . .
H5A H 0.2242 0.4639 -0.0968 0.078 Uiso 1 1 calc R . .
O2 O 0.2635(3) 0.1354(3) 0.0775(2) 0.0584(11) Uani 1 1 d . . .
N4 N 0.2160(4) 0.1359(3) 0.0291(3) 0.0571(14) Uani 1 1 d . . .
O3 O 0.2285(4) 0.1153(4) -0.0339(3) 0.097(2) Uani 1 1 d . . .
O1 O 0.1534(3) 0.1571(3) 0.0457(3) 0.0558(11) Uani 1 1 d . . .
C1W C 0.3868(13) 0.3868(13) 0.3868(13) 0.238(18) Uiso 1 3 d SD . .
O1W O 0.4329(12) 0.4329(12) 0.4329(12) 0.318(17) Uiso 1 3 d SD . .
C2W C 0.5000 0.5000 0.0000 0.190(18) Uiso 1 6 d SD . .
O2W O 0.4378(15) 0.5472(18) -0.019(2) 0.089(10) Uiso 0.17 1 d PD . .

loop_
_atom_site_aniso_label
_atom_site_aniso_U_11
_atom_site_aniso_U_22
_atom_site_aniso_U_33
_atom_site_aniso_U_23
_atom_site_aniso_U_13
_atom_site_aniso_U_12
Er1 0.0389(2) 0.0389(2) 0.0389(2) -0.00409(9) -0.00409(9) -0.00409(9)
C7 0.047(3) 0.037(3) 0.064(4) 0.001(3) -0.015(3) -0.009(2)
C8 0.048(3) 0.037(3) 0.037(3) -0.004(2) 0.004(2) -0.002(2)
C1 0.037(3) 0.042(3) 0.053(4) -0.001(3) -0.007(2) -0.007(2)
C2 0.036(3) 0.039(3) 0.048(3) -0.007(2) 0.002(3) -0.009(2)
N2 0.043(3) 0.036(2) 0.042(2) -0.002(2) 0.000(2) -0.011(2)
N3 0.042(3) 0.043(3) 0.056(3) 0.000(2) 0.000(2) -0.010(2)
N1 0.0404(17) 0.0404(17) 0.0404(17) -0.0041(19) -0.0041(19) -0.0041(19)
C6 0.083(5) 0.057(4) 0.043(4) -0.005(3) -0.008(3) 0.002(4)
C4 0.073(5) 0.047(4) 0.069(5) 0.007(3) 0.011(4) -0.008(3)
C3 0.047(3) 0.041(3) 0.050(3) -0.005(3) 0.006(3) -0.003(2)
C5 0.096(6) 0.050(4) 0.050(4) 0.008(3) 0.005(4) 0.010(4)
O2 0.056(3) 0.069(3) 0.050(3) 0.004(2) 0.005(2) 0.009(2)
N4 0.084(4) 0.047(3) 0.040(3) 0.003(2) -0.007(3) 0.010(3)
O3 0.146(6) 0.109(5) 0.034(2) 0.003(3) 0.007(3) 0.063(4)
O1 0.063(3) 0.062(3) 0.043(2) -0.005(2) -0.007(2) 0.007(2)

loop_
_atom_type_symbol
_atom_type_description
_atom_type_scat_dispersion_real
_atom_type_scat_dispersion_imag
_atom_type_scat_source
C C 0.0033 0.0016 'International Tables Vol C Tables 4.2.6.8 and 6.1.1.4'
H H 0.0000 0.0000 'International Tables Vol C Tables 4.2.6.8 and 6.1.1.4'
N N 0.0061 0.0033 'International Tables Vol C Tables 4.2.6.8 and 6.1.1.4'
O O 0.0106 0.0060 'International Tables Vol C Tables 4.2.6.8 and 6.1.1.4'
Er Er -0.2586 4.9576 'International Tables Vol C Tables 4.2.6.8 and 6.1.1.4'

loop_
_geom_angle_atom_site_label_1
_geom_angle_atom_site_label_2
_geom_angle_atom_site_label_3
_geom_angle
_geom_angle_site_symmetry_1
_geom_angle_site_symmetry_3
_geom_angle_publ_flag
O1 Er1 O1 69.96(19) 9 . ?
O1 Er1 O1 69.96(19) 9 5 ?
O1 Er1 O1 69.96(19) . 5 ?
O1 Er1 O2 70.81(16) 9 . ?
O1 Er1 O2 50.43(15) . . ?
O1 Er1 O2 116.46(17) 5 . ?
O1 Er1 O2 116.46(17) 9 5 ?
O1 Er1 O2 70.81(16) . 5 ?
O1 Er1 O2 50.43(15) 5 5 ?
O2 Er1 O2 114.82(9) . 5 ?
O1 Er1 O2 50.43(15) 9 9 ?
O1 Er1 O2 116.46(17) . 9 ?
O1 Er1 O2 70.81(16) 5 9 ?
O2 Er1 O2 114.82(9) . 9 ?
O2 Er1 O2 114.82(9) 5 9 ?
O1 Er1 N2 76.79(16) 9 9 ?
O1 Er1 N2 118.78(16) . 9 ?
O1 Er1 N2 139.82(16) 5 9 ?
O2 Er1 N2 70.79(14) . 9 ?
O2 Er1 N2 166.48(16) 5 9 ?
O2 Er1 N2 70.77(15) 9 9 ?
O1 Er1 N2 139.82(16) 9 . ?
O1 Er1 N2 76.79(16) . . ?
O1 Er1 N2 118.78(16) 5 . ?
O2 Er1 N2 70.77(15) . . ?
O2 Er1 N2 70.79(14) 5 . ?
O2 Er1 N2 166.48(16) 9 . ?
N2 Er1 N2 101.14(12) 9 . ?
O1 Er1 N2 118.78(16) 9 5 ?
O1 Er1 N2 139.82(16) . 5 ?
O1 Er1 N2 76.79(16) 5 5 ?
O2 Er1 N2 166.48(16) . 5 ?
O2 Er1 N2 70.77(15) 5 5 ?
O2 Er1 N2 70.79(14) 9 5 ?
N2 Er1 N2 101.14(12) 9 5 ?
N2 Er1 N2 101.14(12) . 5 ?
O1 Er1 N1 138.55(12) 9 . ?
O1 Er1 N1 138.55(12) . . ?
O1 Er1 N1 138.55(12) 5 . ?
O2 Er1 N1 103.37(11) . . ?
O2 Er1 N1 103.37(11) 5 . ?
O2 Er1 N1 103.37(11) 9 . ?
N2 Er1 N1 63.11(10) 9 . ?
N2 Er1 N1 63.11(10) . . ?
N2 Er1 N1 63.11(10) 5 . ?
O1 Er1 N4 67.53(16) 9 . ?
O1 Er1 N4 25.21(17) . . ?
O1 Er1 N4 92.99(18) 5 . ?
O2 Er1 N4 25.23(16) . . ?
O2 Er1 N4 93.21(16) 5 . ?
O2 Er1 N4 117.88(15) 9 . ?
N2 Er1 N4 94.63(16) 9 . ?
N2 Er1 N4 72.74(15) . . ?
N2 Er1 N4 163.98(16) 5 . ?
N1 Er1 N4 123.31(13) . . ?
O1 Er1 N4 25.21(17) 9 9 ?
O1 Er1 N4 92.99(18) . 9 ?
O1 Er1 N4 67.53(16) 5 9 ?
O2 Er1 N4 93.21(16) . 9 ?
O2 Er1 N4 117.88(15) 5 9 ?
O2 Er1 N4 25.23(16) 9 9 ?
N2 Er1 N4 72.74(15) 9 9 ?
N2 Er1 N4 163.98(16) . 9 ?
N2 Er1 N4 94.63(16) 5 9 ?
N1 Er1 N4 123.31(13) . 9 ?
N4 Er1 N4 92.73(18) . 9 ?
C6 C7 C8 118.8(6) . . ?
C6 C7 H7A 120.6 . . ?
C8 C7 H7A 120.6 . . ?
N2 C8 C3 108.5(5) . . ?
N2 C8 C7 133.5(5) . . ?
C3 C8 C7 118.0(5) . . ?
N1 C1 C2 107.8(4) . . ?
N1 C1 H1A 110.1 . . ?
C2 C1 H1A 110.1 . . ?
N1 C1 H1B 110.1 . . ?
C2 C1 H1B 110.1 . . ?
H1A C1 H1B 108.5 . . ?
N2 C2 N3 113.0(6) . . ?
N2 C2 C1 124.3(5) . . ?
N3 C2 C1 122.7(5) . . ?
C2 N2 C8 106.0(5) . . ?
C2 N2 Er1 118.0(4) . . ?
C8 N2 Er1 136.0(4) . . ?
C2 N3 C3 106.9(5) . . ?
C2 N3 H3A 126.6 . . ?
C3 N3 H3A 126.6 . . ?
C1 N1 C1 108.7(4) . 9 ?
C1 N1 C1 108.7(4) . 5 ?
C1 N1 C1 108.7(4) 9 5 ?
C1 N1 Er1 110.2(4) . . ?
C1 N1 Er1 110.2(4) 9 . ?
C1 N1 Er1 110.2(4) 5 . ?
C7 C6 C5 122.4(7) . . ?
C7 C6 H6A 118.8 . . ?
C5 C6 H6A 118.8 . . ?
C5 C4 C3 116.8(7) . . ?
C5 C4 H4A 121.6 . . ?
C3 C4 H4A 121.6 . . ?
N3 C3 C4 131.6(6) . . ?
N3 C3 C8 105.7(5) . . ?
C4 C3 C8 122.7(6) . . ?
C4 C5 C6 121.1(7) . . ?
C4 C5 H5A 119.4 . . ?
C6 C5 H5A 119.4 . . ?
N4 O2 Er1 94.4(4) . . ?
O3 N4 O2 122.3(7) . . ?
O3 N4 O1 119.6(6) . . ?
O2 N4 O1 118.1(5) . . ?
O3 N4 Er1 175.8(6) . . ?
O2 N4 Er1 60.4(3) . . ?
O1 N4 Er1 57.7(3) . . ?
N4 O1 Er1 97.0(4) . . ?
O2W C2W O2W 83(2) 19_656 22_565 ?
O2W C2W O2W 83(2) 19_656 13_665 ?
O2W C2W O2W 83(2) 22_565 13_665 ?
O2W C2W O2W 97(2) 19_656 . ?
O2W C2W O2W 97(2) 22_565 . ?
O2W C2W O2W 180(3) 13_665 . ?
O2W C2W O2W 180.0(17) 19_656 7_564 ?
O2W C2W O2W 97(2) 22_565 7_564 ?
O2W C2W O2W 97(2) 13_665 7_564 ?
O2W C2W O2W 83(2) . 7_564 ?
O2W C2W O2W 97(2) 19_656 10_655 ?
O2W C2W O2W 180(3) 22_565 10_655 ?
O2W C2W O2W 97(2) 13_665 10_655 ?
O2W C2W O2W 83(2) . 10_655 ?
O2W C2W O2W 83(2) 7_564 10_655 ?

loop_
_geom_bond_atom_site_label_1
_geom_bond_atom_site_label_2
_geom_bond_distance
_geom_bond_site_symmetry_2
_geom_bond_publ_flag
Er1 O1 2.485(5) 9 ?
Er1 O1 2.485(5) . ?
Er1 O1 2.485(5) 5 ?
Er1 O2 2.543(5) . ?
Er1 O2 2.543(5) 5 ?
Er1 O2 2.543(5) 9 ?
Er1 N2 2.569(4) 9 ?
Er1 N2 2.569(4) . ?
Er1 N2 2.569(4) 5 ?
Er1 N1 2.714(7) . ?
Er1 N4 2.916(6) . ?
Er1 N4 2.916(6) 9 ?
C7 C6 1.343(10) . ?
C7 C8 1.420(9) . ?
C7 H7A 0.9300 . ?
C8 N2 1.396(7) . ?
C8 C3 1.406(8) . ?
C1 N1 1.474(6) . ?
C1 C2 1.489(9) . ?
C1 H1A 0.9700 . ?
C1 H1B 0.9700 . ?
C2 N2 1.305(7) . ?
C2 N3 1.359(8) . ?
N3 C3 1.383(8) . ?
N3 H3A 0.8600 . ?
N1 C1 1.474(6) 9 ?
N1 C1 1.474(6) 5 ?
C6 C5 1.398(11) . ?
C6 H6A 0.9300 . ?
C4 C5 1.374(11) . ?
C4 C3 1.398(9) . ?
C4 H4A 0.9300 . ?
C5 H5A 0.9300 . ?
O2 N4 1.247(7) . ?
N4 O3 1.238(7) . ?
N4 O1 1.252(8) . ?
C1W O1W 1.468(19) . ?
C2W O2W 1.479(18) 19_656 ?
C2W O2W 1.479(18) 22_565 ?
C2W O2W 1.479(18) 13_665 ?
C2W O2W 1.479(18) . ?
C2W O2W 1.479(18) 7_564 ?
C2W O2W 1.479(18) 10_655 ?
